data_7010791
loop_
_publ_author_name
'Alan Hazell'
'Christine J. McKenzie'
'Lars Preuss Nielsen'
'Siegfried Schindler'
'Markus Weitzer'

_publ_section_title
;
 Mononuclear non-heme iron(III) peroxide complexes: syntheses,
 characterisation, mass spectrometric and kinetic studies
;
_journal_issue 3
_journal_name_full 'J. Chem. Soc., Dalton Trans.'
_journal_page_first 310
_journal_page_last 317
_journal_paper_doi 10.1039/b103844n
_journal_year 2002
_chemical_formula_sum 'C27.192 H29.384 Cl1.384 F6 Fe N5 P'
_chemical_formula_weight 676.16
_chemical_name_common '[FetpenbzCl](PF6).0.192CH2Cl2'
_chemical_name_systematic
;                                  
[FetpenbzCl](PF6).0.192CH2Cl2                  
;
_space_group_IT_number 148
_symmetry_cell_setting hexagonal
_symmetry_space_group_name_Hall '-R 3'
_symmetry_space_group_name_H-M 'R -3 :H'
_atom_type_scat_source IntTabIV
_cell_angle_alpha 90.0
_cell_angle_beta 90.0
_cell_angle_gamma 120.0
_cell_formula_units_Z 18
_cell_length_a 29.1500(9)
_cell_length_b 29.1500(9)
_cell_length_c 17.661(1)
_cell_measurement_reflns_used 8192
_cell_measurement_temperature 120
_cell_measurement_theta_max 29.84
_cell_measurement_theta_min 2.4
_cell_volume 12996.4(9)
_computing_cell_refinement 'SAINT (Siemens, 1995)'
_computing_data_collection 'SMART (Siemens, 1995)'
_computing_data_reduction 'SAINT (Siemens, 1995)'
_computing_molecular_graphics
;                                  
ORTEP-III (Burnett & Johnson, 1996), KRYSTAL                    
;
_computing_publication_material KRYSTAL
_computing_structure_refinement 'modified ORFLS(1962), KRYSTAL'
_computing_structure_solution
;                                  
SIR97 (Cascarano et al., 1996) KRYSTAL                           
;
_diffrn_ambient_temperature 120
_diffrn_measurement_device 'Siemens SMART CCD diffractometer'
_diffrn_measurement_method
;
\w rotation scans with narrow frames
;
_diffrn_radiation_monochromator graphite
_diffrn_radiation_source 'x-ray tube'
_diffrn_radiation_type 'Mo K\a'
_diffrn_radiation_wavelength 0.71073
_diffrn_reflns_av_R_equivalents 0.042
_diffrn_reflns_limit_h_max 32
_diffrn_reflns_limit_h_min -40
_diffrn_reflns_limit_k_max 39
_diffrn_reflns_limit_k_min -39
_diffrn_reflns_limit_l_max 23
_diffrn_reflns_limit_l_min -23
_diffrn_reflns_number 42461
_diffrn_reflns_reduction_process 42461
_diffrn_reflns_theta_max 29.84
_diffrn_reflns_theta_min 2.4
_diffrn_standards_decay_% 0
_exptl_absorpt_coefficient_mu 0.772
_exptl_absorpt_correction_T_max 0.886
_exptl_absorpt_correction_T_min 0.766
_exptl_absorpt_correction_type integration
_exptl_absorpt_process_details 'XPREP (Siemens, 1955)'
_exptl_crystal_colour yellow
_exptl_crystal_density_diffrn 1.555
_exptl_crystal_density_meas ?
_exptl_crystal_density_method .
_exptl_crystal_description block
_exptl_crystal_F_000 6189.984
_exptl_crystal_size_max 0.44
_exptl_crystal_size_mid 0.40
_exptl_crystal_size_min 0.34
_refine_diff_density_max 1.1(1)
_refine_diff_density_min -1.1(1)
_refine_ls_goodness_of_fit_ref 0.969
_refine_ls_hydrogen_treatment constr
_refine_ls_matrix_type full
_refine_ls_number_constraints 6
_refine_ls_number_parameters 387
_refine_ls_number_reflns 6787
_refine_ls_number_restraints 0
_refine_ls_R_factor_gt 0.046
_refine_ls_shift/su_max 0.0012
_refine_ls_shift/su_mean 0.0005
_refine_ls_structure_factor_coef F
_refine_ls_weighting_details
;                                  
w = 1 /{[\s~cs~(F^2^)+B+(1+A)F^2^]^1/2^-|F|}^2^                          
A = 0.03, B = 7.0
;
_refine_ls_weighting_scheme calc
_refine_ls_wR_factor_ref 0.037
_reflns_number_gt 6585
_reflns_number_total 7899
_reflns_threshold_expression I>2\s(I)
_cod_data_source_file b103844n.txt
_cod_data_source_block Fetpenbz
_cod_depositor_comments
;
The following automatic conversions were performed:

'_atom_site_thermal_displace_type' tag value 'Uij' was replaced with
'Uani' value 43 times.

Automatic conversion script
Id: cif_fix_values 1646 2011-03-28 12:23:43Z adriana 
;
_cod_original_cell_volume 12996(1)
_cod_original_sg_symbol_H-M R-3
_cod_original_formula_sum 'C27.192 H29.384 Cl1.384 F6 Fe1 N5 P1'
_cod_database_code 7010791

loop_
_symmetry_equiv_pos_as_xyz
+x,+y,+z
-y,+x-y,+z
-x+y,-x,+z
-x,-y,-z
+y,-x+y,-z
+x-y,+x,-z
2/3+x,1/3+y,1/3+z
2/3-y,1/3+x-y,1/3+z
2/3-x+y,1/3-x,1/3+z
2/3-x,1/3-y,1/3-z
2/3+y,1/3-x+y,1/3-z
2/3+x-y,1/3+x,1/3-z
1/3+x,2/3+y,2/3+z
1/3-y,2/3+x-y,2/3+z
1/3-x+y,2/3-x,2/3+z
1/3-x,2/3-y,2/3-z
1/3+y,2/3-x+y,2/3-z
1/3+x-y,2/3+x,2/3-z

loop_
_atom_site_aniso_label
_atom_site_aniso_U_11
_atom_site_aniso_U_22
_atom_site_aniso_U_33
_atom_site_aniso_U_12
_atom_site_aniso_U_13
_atom_site_aniso_U_23
Fe 0.0171(2) 0.0204(2) 0.0126(1) 0.0110(1) -0.0022(1) -0.0014(1)
Cl 0.0245(3) 0.0330(3) 0.0147(2) 0.0173(2) -0.0034(2) 0.0012(2)
N1 0.018(1) 0.022(1) 0.016(1) 0.012(1) -0.001(1) 0.000(1)
C2 0.022(1) 0.027(1) 0.017(1) 0.014(1) -0.002(1) 0.003(1)
C3 0.020(1) 0.023(1) 0.020(1) 0.013(1) -0.001(1) 0.003(1)
N4 0.017(1) 0.020(1) 0.014(1) 0.010(1) 0.000(1) 0.000(1)
N11 0.022(1) 0.024(1) 0.016(1) 0.014(1) -0.002(1) -0.003(1)
C12 0.029(1) 0.026(1) 0.018(1) 0.017(1) -0.001(1) -0.003(1)
C13 0.031(1) 0.024(1) 0.026(1) 0.012(1) 0.005(1) 0.002(1)
C14 0.022(1) 0.029(1) 0.033(1) 0.008(1) 0.002(1) -0.004(1)
C15 0.020(1) 0.032(1) 0.025(1) 0.013(1) -0.003(1) -0.005(1)
C16 0.021(1) 0.026(1) 0.016(1) 0.015(1) 0.001(1) -0.003(1)
C17 0.019(1) 0.028(1) 0.019(1) 0.014(1) -0.004(1) -0.002(1)
N21 0.021(1) 0.023(1) 0.019(1) 0.012(1) -0.002(1) -0.003(1)
C22 0.022(1) 0.024(1) 0.025(1) 0.013(1) -0.005(1) -0.005(1)
C23 0.020(1) 0.020(1) 0.035(1) 0.011(1) 0.001(1) 0.000(1)
C24 0.027(1) 0.017(1) 0.029(1) 0.013(1) 0.010(1) 0.004(1)
C25 0.029(1) 0.018(1) 0.019(1) 0.013(1) 0.005(1) 0.002(1)
C26 0.021(1) 0.017(1) 0.018(1) 0.010(1) 0.001(1) 0.001(1)
C27 0.026(1) 0.027(1) 0.014(1) 0.016(1) -0.001(1) -0.003(1)
N31 0.019(1) 0.023(1) 0.016(1) 0.011(1) -0.001(1) -0.001(1)
C32 0.019(1) 0.024(1) 0.018(1) 0.009(1) -0.001(1) -0.003(1)
C33 0.018(1) 0.034(1) 0.017(1) 0.011(1) 0.000(1) -0.001(1)
C34 0.023(1) 0.039(1) 0.015(1) 0.021(1) -0.001(1) -0.002(1)
C35 0.026(1) 0.027(1) 0.015(1) 0.017(1) -0.002(1) -0.001(1)
C36 0.020(1) 0.023(1) 0.014(1) 0.012(1) -0.002(1) 0.001(1)
C37 0.021(1) 0.021(1) 0.017(1) 0.011(1) 0.000(1) -0.002(1)
C41 0.019(1) 0.025(1) 0.017(1) 0.012(1) 0.001(1) 0.000(1)
C42 0.016(1) 0.024(1) 0.023(1) 0.010(1) -0.001(1) -0.001(1)
C43 0.020(1) 0.028(1) 0.023(1) 0.012(1) -0.001(1) -0.001(1)
C44 0.023(1) 0.029(1) 0.038(1) 0.012(1) -0.007(1) -0.009(1)
C45 0.032(1) 0.022(1) 0.055(2) 0.008(1) -0.010(1) 0.000(1)
C46 0.039(2) 0.027(1) 0.041(2) 0.009(1) -0.009(1) 0.009(1)
C47 0.026(1) 0.028(1) 0.025(1) 0.010(1) -0.004(1) 0.002(1)
Cl2 0.134(3) 0.134 0.245(8) 0.067 0.000 0.000
Cl3 0.039(3) 0.072(5) 0.393(14) 0.003(3) -0.051(7) 0.127(6)
P1 0.0214(3) 0.0292(3) 0.0220(3) 0.0123(3) 0.0005(2) 0.0053(2)
F1 0.302(4) 0.094(2) 0.0526(14) 0.146(3) 0.025(2) 0.0213(13)
F2 0.043(1) 0.067(1) 0.0253(8) 0.0082(9) 0.0049(7) 0.0108(8)
F3 0.261(4) 0.072(2) 0.0484(13) 0.110(2) -0.033(2) -0.0134(11)
F4 0.063(1) 0.065(1) 0.0269(9) 0.0098(10) 0.0160(8) 0.0006(8)
F5 0.033(1) 0.228(3) 0.0639(14) 0.053(2) -0.0178(10) -0.0898(18)
F6 0.037(1) 0.279(4) 0.0454(13) 0.065(2) -0.0151(10) -0.0211(18)

loop_
_atom_site_label
_atom_site_fract_x
_atom_site_fract_y
_atom_site_fract_z
_atom_site_U_iso_or_equiv
_atom_site_thermal_displace_type
_atom_site_occupancy
Fe 0.44834(1) 0.04930(1) 0.71495(2) 0.0159(2) Uani 1.0
Cl 0.40297(2) 0.05459(2) 0.61010(3) 0.0228(4) Uani 1.0
N1 0.47818(7) 0.04428(7) 0.8303(1) 0.018(1) Uani 1.0
C2 0.45705(9) -0.01228(9) 0.8504(1) 0.021(1) Uani 1.0
C3 0.45129(9) -0.04543(9) 0.7809(1) 0.020(1) Uani 1.0
N4 0.41925(7) -0.03816(7) 0.7213(1) 0.017(1) Uani 1.0
N11 0.51630(7) 0.12723(7) 0.7373(1) 0.019(1) Uani 1.0
C12 0.52880(9) 0.17200(9) 0.6994(1) 0.023(2) Uani 1.0
C13 0.57765(10) 0.21772(9) 0.7065(1) 0.028(2) Uani 1.0
C14 0.61486(10) 0.21715(10) 0.7544(1) 0.030(2) Uani 1.0
C15 0.60223(9) 0.17150(10) 0.7944(1) 0.026(2) Uani 1.0
C16 0.55269(9) 0.12700(9) 0.7845(1) 0.020(1) Uani 1.0
C17 0.53642(9) 0.07495(9) 0.8240(1) 0.021(1) Uani 1.0
N21 0.39231(7) 0.05454(7) 0.7954(1) 0.020(1) Uani 1.0
C22 0.34507(9) 0.04985(9) 0.7775(1) 0.023(1) Uani 1.0
C23 0.31246(9) 0.05441(9) 0.8300(1) 0.024(1) Uani 1.0
C24 0.32905(9) 0.06425(9) 0.9050(1) 0.024(1) Uani 1.0
C25 0.37705(9) 0.06881(9) 0.9243(1) 0.021(1) Uani 1.0
C26 0.40748(9) 0.06335(8) 0.8683(1) 0.019(1) Uani 1.0
C27 0.46080(9) 0.07000(9) 0.8868(1) 0.021(1) Uani 1.0
N31 0.50567(7) 0.03695(7) 0.6421(1) 0.019(1) Uani 1.0
C32 0.55313(9) 0.07298(9) 0.6144(1) 0.021(1) Uani 1.0
C33 0.58270(9) 0.06021(10) 0.5664(1) 0.024(2) Uani 1.0
C34 0.56306(9) 0.00776(10) 0.5467(1) 0.023(2) Uani 1.0
C35 0.51372(9) -0.02996(9) 0.5739(1) 0.021(1) Uani 1.0
C36 0.48611(8) -0.01393(9) 0.6207(1) 0.019(1) Uani 1.0
C37 0.43088(9) -0.05301(9) 0.6467(1) 0.019(1) Uani 1.0
C41 0.36102(8) -0.06951(9) 0.7368(1) 0.020(1) Uani 1.0
C42 0.33573(8) -0.12942(9) 0.7337(1) 0.021(1) Uani 1.0
C43 0.31671(9) -0.15718(9) 0.6658(1) 0.024(2) Uani 1.0
C44 0.29149(9) -0.21219(10) 0.6640(2) 0.030(2) Uani 1.0
C45 0.28489(11) -0.24009(10) 0.7306(2) 0.039(2) Uani 1.0
C46 0.30372(11) -0.21310(10) 0.7981(2) 0.039(2) Uani 1.0
C47 0.32904(10) -0.15798(10) 0.7998(1) 0.028(2) Uani 1.0
Cl2 0.0000 0.0000 0.0702(5) 0.171(5) Uani 0.192(2)
Cl3 0.0035(3) -0.0206(2) 0.2267(7) 0.179(9) Uani 0.192
C1 -0.0078(13) 0.0204(11) 0.1723(14) 0.086(7) Uiso 0.192
P1 0.45771(2) -0.15796(3) 0.93817(4) 0.0243(4) Uani 1.0
F1 0.46121(16) -0.10326(11) 0.94813(13) 0.129(4) Uani 1.0
F2 0.43763(7) -0.17071(7) 1.02336(9) 0.054(1) Uani 1.0
F3 0.45732(15) -0.21097(9) 0.92855(13) 0.115(3) Uani 1.0
F4 0.47884(8) -0.14373(8) 0.85338(10) 0.061(2) Uani 1.0
F5 0.51582(8) -0.13243(13) 0.96860(13) 0.114(3) Uani 1.0
F6 0.40050(8) -0.18286(15) 0.90853(13) 0.126(3) Uani 1.0
H2a 0.42331 -0.02556 0.8735 0.025 Uiso 1.0
H2b 0.48062 -0.01481 0.8850 0.025 Uiso 1.0
H3a 0.43425 -0.08173 0.7949 0.024 Uiso 1.0
H3b 0.48547 -0.03497 0.7612 0.024 Uiso 1.0
H12 0.50317 0.17230 0.6665 0.027 Uiso 1.0
H13 0.58540 0.24878 0.6790 0.033 Uiso 1.0
H14 0.64878 0.24782 0.7599 0.036 Uiso 1.0
H15 0.62715 0.17063 0.8282 0.031 Uiso 1.0
H17a 0.54841 0.05534 0.7954 0.025 Uiso 1.0
H17b 0.55167 0.08167 0.8731 0.025 Uiso 1.0
H22 0.33371 0.04306 0.7263 0.028 Uiso 1.0
H23 0.27953 0.05092 0.8152 0.029 Uiso 1.0
H24 0.30764 0.06779 0.9424 0.028 Uiso 1.0
H25 0.38913 0.07561 0.9752 0.026 Uiso 1.0
H27a 0.48609 0.10675 0.8884 0.025 Uiso 1.0
H27b 0.45893 0.05472 0.9351 0.025 Uiso 1.0
H32 0.56714 0.10902 0.6284 0.026 Uiso 1.0
H33 0.61587 0.08702 0.5474 0.029 Uiso 1.0
H34 0.58296 -0.00228 0.5152 0.028 Uiso 1.0
H35 0.49908 -0.06621 0.5607 0.025 Uiso 1.0
H37a 0.40620 -0.05400 0.6107 0.023 Uiso 1.0
H37b 0.42749 -0.08708 0.6504 0.023 Uiso 1.0
H41a 0.34368 -0.05942 0.7005 0.024 Uiso 1.0
H41b 0.35517 -0.06035 0.7860 0.024 Uiso 1.0
H43 0.32106 -0.13818 0.6201 0.028 Uiso 1.0
H44 0.27884 -0.23059 0.6174 0.036 Uiso 1.0
H45 0.26746 -0.27769 0.7298 0.047 Uiso 1.0
H46 0.29938 -0.23224 0.8436 0.047 Uiso 1.0
H47 0.34182 -0.13978 0.8465 0.033 Uiso 1.0
H1a -0.04252 0.01479 0.1802 0.103 Uiso 0.192
H1b 0.01742 0.05645 0.1821 0.103 Uiso 0.192

loop_
_geom_angle_atom_site_label_1
_geom_angle_atom_site_label_2
_geom_angle_atom_site_label_3
_geom_angle
_geom_angle_publ_flag
Cl Fe N1 167.77(5) no
Cl Fe N4 102.13(5) no
Cl Fe N11 109.04(5) no
Cl Fe N21 92.42(5) no
Cl Fe N31 92.72(5) no
N1 Fe N4 79.63(6) no
N1 Fe N11 73.97(7) no
N1 Fe N21 75.38(6) no
N1 Fe N31 99.40(6) no
N4 Fe N11 143.46(6) no
N4 Fe N21 99.90(7) no
N4 Fe N31 74.91(6) no
N11 Fe N21 97.39(7) no
N11 Fe N31 84.87(6) no
N21 Fe N31 173.37(7) no
Fe N1 C2 109.2(1) no
Fe N1 C17 104.9(1) no
Fe N1 C27 109.6(1) no
Fe N4 C3 106.7(1) no
Fe N4 C37 106.0(1) no
Fe N4 C41 111.8(1) no
Fe N11 C12 125.9(1) no
Fe N11 C16 114.4(1) no
Fe N21 C22 126.2(1) no
Fe N21 C26 116.2(1) no
Fe N31 C32 129.3(1) no
Fe N31 C36 113.1(1) no
C17 N1 C27 109.0(2) no
C2 N1 C17 113.8(2) no
C2 N1 C27 110.1(2) no
N1 C2 C3 111.4(2) no
C2 C3 N4 111.0(2) no
C3 N4 C37 109.6(2) no
C37 N4 C41 109.9(2) no
C3 N4 C41 112.6(2) no
C12 N11 C16 118.6(2) no
N11 C12 C13 122.5(2) no
C12 C13 C14 118.6(2) no
C13 C14 C15 119.4(2) no
C14 C15 C16 119.1(2) no
N11 C16 C15 121.7(2) no
N11 C16 C17 115.8(2) no
C15 C16 C17 122.5(2) no
N1 C17 C16 109.3(2) no
C22 N21 C26 117.6(2) no
N21 C22 C23 123.4(2) no
C22 C23 C24 118.3(2) no
C23 C24 C25 119.1(2) no
C24 C25 C26 119.2(2) no
N21 C26 C25 122.4(2) no
N21 C26 C27 116.9(2) no
C25 C26 C27 120.6(2) no
N1 C27 C26 112.4(2) no
C32 N31 C36 117.4(2) no
N31 C32 C33 123.3(2) no
C32 C33 C34 118.8(2) no
C33 C34 C35 118.8(2) no
C34 C35 C36 119.0(2) no
N31 C36 C35 122.7(2) no
N31 C36 C37 116.7(2) no
C35 C36 C37 120.5(2) no
N4 C37 C36 111.5(2) no
N4 C41 C42 116.5(2) no
C43 C42 C47 118.6(2) no
C41 C42 C47 120.0(2) no
C41 C42 C43 121.4(2) no
C42 C43 C44 121.0(2) no
C43 C44 C45 119.7(2) no
C44 C45 C46 119.9(2) no
C45 C46 C47 120.4(2) no
C42 C47 C46 120.5(2) no
F1 P1 F2 87.7(1) no
F1 P1 F3 177.1(2) no
F1 P1 F4 91.2(1) no
F1 P1 F5 88.5(2) no
F1 P1 F6 91.3(2) no
F2 P1 F3 93.0(1) no
F2 P1 F4 178.6(1) no
F2 P1 F5 88.3(1) no
F2 P1 F6 91.5(1) no
F3 P1 F4 88.0(1) no
F3 P1 F5 88.8(2) no
F3 P1 F6 91.5(2) no
F5 P1 F6 179.7(3) no
F4 P1 F5 90.8(1) no
F4 P1 F6 89.4(1) no
Cl2 C1 Cl3 103(1) no
H2a C2 H2b 109.5 no
N1 C2 H2a 109.0 no
C3 C2 H2a 109.0 no
N1 C2 H2b 109.0 no
C3 C2 H2b 109.0 no
H3a C3 H3b 109.5 no
N4 C3 H3a 109.1 no
C2 C3 H3a 109.1 no
N4 C3 H3b 109.1 no
C2 C3 H3b 109.1 no
N11 C12 H12 118.7 no
C13 C12 H12 118.7 no
C14 C13 H13 120.7 no
C12 C13 H13 120.7 no
C13 C14 H14 120.3 no
C15 C14 H14 120.3 no
C14 C15 H15 120.4 no
C16 C15 H15 120.4 no
H17a C17 H17b 109.5 no
N1 C17 H17a 109.5 no
C16 C17 H17a 109.5 no
N1 C17 H17b 109.5 no
C16 C17 H17b 109.5 no
N21 C22 H22 118.3 no
C23 C22 H22 118.3 no
C22 C23 H23 120.9 no
C24 C23 H23 120.9 no
C25 C24 H24 120.4 no
C23 C24 H24 120.4 no
C24 C25 H25 120.4 no
C26 C25 H25 120.4 no
H27a C27 H27b 109.5 no
N1 C27 H27a 108.7 no
C26 C27 H27a 108.7 no
N1 C27 H27b 108.7 no
C26 C27 H27b 108.7 no
N31 C32 H32 118.4 no
C33 C32 H32 118.4 no
C34 C33 H33 120.6 no
C32 C33 H33 120.6 no
C33 C34 H34 120.6 no
C35 C34 H34 120.6 no
C36 C35 H35 120.5 no
C34 C35 H35 120.5 no
H37a C37 H37b 109.5 no
N4 C37 H37a 109.0 no
C36 C37 H37a 109.0 no
N4 C37 H37b 109.0 no
C36 C37 H37b 109.0 no
H41a C41 H41b 109.5 no
N4 C41 H41a 107.7 no
C42 C41 H41a 107.7 no
N4 C41 H41b 107.7 no
C42 C41 H41b 107.7 no
C44 C43 H43 119.5 no
C42 C43 H43 119.5 no
C45 C44 H44 120.2 no
C43 C44 H44 120.2 no
C46 C45 H45 120.0 no
C44 C45 H45 120.0 no
C45 C46 H46 119.8 no
C47 C46 H46 119.8 no
C42 C47 H47 119.7 no
C46 C47 H47 119.8 no
H1a C1 H1b 109.5 no

loop_
_geom_bond_atom_site_label_1
_geom_bond_atom_site_label_2
_geom_bond_distance
_geom_bond_publ_flag
Fe Cl 2.325(1) yes
Fe N1 2.248(2) yes
Fe N4 2.251(2) yes
Fe N11 2.177(2) yes
Fe N21 2.227(2) yes
Fe N31 2.276(2) yes
N1 C17 1.475(3) no
N1 C27 1.482(3) no
N1 C2 1.486(3) no
C2 C3 1.519(3) no
C3 N4 1.491(3) no
N4 C37 1.478(3) no
N4 C41 1.497(3) no
N11 C12 1.345(3) no
N11 C16 1.352(3) no
C12 C13 1.386(3) no
C13 C14 1.383(4) no
C14 C15 1.384(4) no
C15 C16 1.387(3) no
C16 C17 1.514(3) no
N21 C26 1.345(3) no
N21 C22 1.351(3) no
C22 C23 1.380(3) no
C23 C24 1.390(3) no
C24 C25 1.380(3) no
C25 C26 1.389(3) no
C26 C27 1.503(3) no
N31 C32 1.343(3) no
N31 C36 1.350(3) no
C32 C33 1.386(3) no
C33 C34 1.383(3) no
C34 C35 1.388(3) no
C35 C36 1.387(3) no
C36 C37 1.506(3) no
C41 C42 1.519(3) no
C42 C47 1.390(3) no
C42 C43 1.397(3) no
C43 C44 1.391(3) no
C44 C45 1.387(4) no
C45 C46 1.383(4) no
C46 C47 1.393(4) no
P1 F1 1.556(2) no
P1 F2 1.590(2) no
P1 F3 1.549(2) no
P1 F4 1.593(2) no
P1 F5 1.566(2) no
P1 F6 1.540(2) no
Cl3 C1 1.69(2 no
Cl2 C1 1.95(2) no
C2 H2a 0.950 no
C2 H2b 0.950 no
C3 H3a 0.950 no
C3 H3b 0.950 no
C12 H12 0.950 no
C13 H13 0.950 no
C14 H14 0.950 no
C15 H15 0.950 no
C17 H17a 0.950 no
C17 H17b 0.950 no
C22 H22 0.950 no
C23 H23 0.950 no
C24 H24 0.950 no
C25 H25 0.950 no
C27 H27a 0.950 no
C27 H27b 0.950 no
C32 H32 0.950 no
C33 H33 0.950 no
C34 H34 0.950 no
C35 H35 0.950 no
C37 H37a 0.950 no
C37 H37b 0.950 no
C41 H41a 0.950 no
C41 H41b 0.950 no
C43 H43 0.950 no
C44 H44 0.950 no
C45 H45 0.950 no
C46 H46 0.950 no
C47 H47 0.950 no
C1 H1a 0.950 no
C1 H1b 0.950 no

loop_
_geom_torsion_atom_site_label_1
_geom_torsion_atom_site_label_2
_geom_torsion_atom_site_label_3
_geom_torsion_atom_site_label_4
_geom_torsion
Fe N1 C2 C3 33.3(2)
N1 C2 C3 N4 -53.6(2)
C2 C3 N4 Fe 44.1(2)
C3 N4 Fe N1 -19.6(1)
C3 C2 N1 C17 -83.6(2)
C3 C2 N1 C27 153.8(2)
C2 C3 N4 C37 158.5(2)
C2 C3 N4 C41 -78.9(2)
